data_2014129
loop_
_publ_author_name
'Pa\,sao\(glu, H\"umeyra '
'Tezcan, Fatma '
'Ye\,silel, Okan Z.'
'\"olmez, Halis'
'I\,cbudak, Hasan'
'B\"uy\"ukg\"ung\"or, Orhan '

_publ_section_title
;
 Diaquabis(pyridine-2-carboxamide-\k^2^<i>N</i>^1^,<i>O</i>^2^)nickel(II)
 disaccharinate tetrahydrate
;
_journal_issue 7
_journal_name_full 'Acta Crystallographica Section C'
_journal_page_first m335
_journal_page_last m337
_journal_paper_doi 10.1107/S0108270104012648
_journal_volume 60
_journal_year 2004
_chemical_formula_iupac '[Ni (C6 H6 N2 O)2 (H2 O)2] (C7 H4 N O3 S)2, 4H2 O'
_chemical_formula_moiety 'C12 H16 N4 Ni O4 2+, 2C7 H4 N O3 S -, 4H2 O'
_chemical_formula_sum 'C26 H32 N6 Ni O14 S2'
_chemical_formula_weight 775.41
_chemical_name_systematic
;
Diaquabis(pyridine-2-carboxamide-\k^2^N^1^,O^2^)nickel(II) disaccharinate
tetrahydrate
;
_space_group_IT_number 2
_symmetry_cell_setting triclinic
_symmetry_space_group_name_Hall '-P 1'
_symmetry_space_group_name_H-M 'P -1'
_atom_sites_solution_hydrogens geom
_atom_sites_solution_primary direct
_atom_sites_solution_secondary difmap
_audit_creation_method SHELXL-97
_cell_angle_alpha 81.560(6)
_cell_angle_beta 72.655(6)
_cell_angle_gamma 64.257(6)
_cell_formula_units_Z 1
_cell_length_a 8.4478(7)
_cell_length_b 8.8751(7)
_cell_length_c 12.3854(9)
_cell_measurement_reflns_used 13935
_cell_measurement_temperature 293(2)
_cell_measurement_theta_max 29.00
_cell_measurement_theta_min 2.55
_cell_volume 798.24(12)
_computing_cell_refinement X-AREA
_computing_data_collection 'X-AREA (Stoe & Cie, 2002)'
_computing_data_reduction 'X-RED32 (Stoe & Cie, 2002)'
_computing_molecular_graphics 'ORTEP-3 for Windows (Farrugia, 1997)'
_computing_publication_material 'WinGX (Farrugia, 1999)'
_computing_structure_refinement 'SHELXL-97 (Sheldrick, 1997)'
_computing_structure_solution 'SHELXS97 (Sheldrick, 1990)'
_diffrn_ambient_temperature 293(2)
_diffrn_detector_area_resol_mean 6.67
_diffrn_measured_fraction_theta_full 0.992
_diffrn_measured_fraction_theta_max 0.992
_diffrn_measurement_device_type 'STOE IPDS-II'
_diffrn_measurement_method 'rotation method'
_diffrn_radiation_monochromator 'plane graphite'
_diffrn_radiation_type MoK\a
_diffrn_radiation_wavelength 0.71073
_diffrn_reflns_av_R_equivalents 0.0611
_diffrn_reflns_av_sigmaI/netI 0.0413
_diffrn_reflns_limit_h_max 11
_diffrn_reflns_limit_h_min -11
_diffrn_reflns_limit_k_max 12
_diffrn_reflns_limit_k_min -12
_diffrn_reflns_limit_l_max 16
_diffrn_reflns_limit_l_min -16
_diffrn_reflns_number 18441
_diffrn_reflns_theta_full 28.97
_diffrn_reflns_theta_max 28.97
_diffrn_reflns_theta_min 2.55
_diffrn_standards_number 0
_exptl_absorpt_coefficient_mu 0.817
_exptl_absorpt_correction_T_max 0.8275
_exptl_absorpt_correction_T_min 0.6611
_exptl_absorpt_correction_type integration
_exptl_absorpt_process_details '(X-RED32; Stoe & Cie, 2002)'
_exptl_crystal_colour blue
_exptl_crystal_density_diffrn 1.613
_exptl_crystal_density_method 'not measured'
_exptl_crystal_description plate
_exptl_crystal_F_000 402
_exptl_crystal_size_max 0.350
_exptl_crystal_size_mid 0.277
_exptl_crystal_size_min 0.150
_refine_diff_density_max 0.306
_refine_diff_density_min -0.632
_refine_ls_extinction_method none
_refine_ls_goodness_of_fit_ref 1.021
_refine_ls_hydrogen_treatment mixed
_refine_ls_matrix_type full
_refine_ls_number_parameters 287
_refine_ls_number_reflns 4207
_refine_ls_number_restraints 2
_refine_ls_restrained_S_all 1.021
_refine_ls_R_factor_all 0.0463
_refine_ls_R_factor_gt 0.0344
_refine_ls_shift/su_max 0.044
_refine_ls_shift/su_mean 0.002
_refine_ls_structure_factor_coef Fsqd
_refine_ls_weighting_details 'calc w=1/[\s^2^(Fo^2^)+(0.0539P)^2^] where P=(Fo^2^+2Fc^2^)/3'
_refine_ls_weighting_scheme calc
_refine_ls_wR_factor_gt 0.0880
_refine_ls_wR_factor_ref 0.0915
_reflns_number_gt 3267
_reflns_number_total 4243
_reflns_threshold_expression I>2\s(I)
_cod_data_source_file fa1063.cif
_cod_data_source_block I
_cod_original_cell_volume 798.24(11)
_cod_database_code 2014129
_cod_database_fobs_code 2014129

loop_
_symmetry_equiv_pos_as_xyz
'x, y, z'
'-x, -y, -z'

loop_
_atom_site_label
_atom_site_fract_x
_atom_site_fract_y
_atom_site_fract_z
_atom_site_U_iso_or_equiv
_atom_site_adp_type
_atom_site_calc_flag
_atom_site_refinement_flags
_atom_site_occupancy
_atom_site_disorder_assembly
_atom_site_disorder_group
_atom_site_type_symbol
Ni1 0.0000 0.5000 0.5000 0.02811(10) Uani d S 1 . . Ni
S1 0.85099(6) 0.26341(6) 0.12654(4) 0.03816(12) Uani d . 1 . . S
O4 0.05234(19) 0.66522(16) 0.36526(11) 0.0365(3) Uani d . 1 . . O
O2 0.97326(19) 0.3085(2) 0.03402(13) 0.0560(4) Uani d . 1 . . O
O5 -0.22722(16) 0.53655(15) 0.45586(11) 0.0344(3) Uani d . 1 . . O
O1 0.9384(2) 0.1083(2) 0.18296(14) 0.0572(4) Uani d . 1 . . O
O2W 0.8759(2) 0.6675(3) 0.21039(15) 0.0527(4) Uani d . 1 . . O
O3 0.42664(17) 0.57728(17) 0.28724(11) 0.0411(3) Uani d . 1 . . O
O1W 0.8804(2) 0.0217(3) 0.4258(2) 0.0674(5) Uani d D 1 . . O
N2 -0.18510(18) 0.70195(17) 0.59537(12) 0.0289(3) Uani d . 1 . . N
N3 0.7291(2) 0.4123(2) 0.21548(14) 0.0407(4) Uani d . 1 . . N
N1 -0.5228(2) 0.7034(2) 0.47645(15) 0.0383(4) Uani d . 1 . . N
C11 0.3527(2) 0.4176(2) 0.11839(16) 0.0349(4) Uani d . 1 . . C
C1 -0.3671(2) 0.6593(2) 0.50040(14) 0.0298(3) Uani d . 1 . . C
C5 -0.2857(3) 0.9224(2) 0.72110(17) 0.0415(4) Uani d . 1 . . C
C7 0.6738(2) 0.2615(2) 0.08123(15) 0.0323(3) Uani d . 1 . . C
C12 0.5148(2) 0.3849(2) 0.14016(14) 0.0294(3) Uani d . 1 . . C
C2 -0.3541(2) 0.7604(2) 0.58212(14) 0.0289(3) Uani d . 1 . . C
C10 0.3537(3) 0.3240(3) 0.03788(17) 0.0408(4) Uani d . 1 . . C
C6 -0.1514(2) 0.7804(2) 0.66366(16) 0.0357(4) Uani d . 1 . . C
C3 -0.4943(2) 0.8993(2) 0.63798(16) 0.0367(4) Uani d . 1 . . C
C8 0.6795(3) 0.1659(3) 0.00131(17) 0.0419(4) Uani d . 1 . . C
C13 0.5516(2) 0.4680(2) 0.22064(14) 0.0320(3) Uani d . 1 . . C
C4 -0.4592(3) 0.9816(2) 0.70833(17) 0.0420(4) Uani d . 1 . . C
C9 0.5145(3) 0.1999(3) -0.01923(18) 0.0446(5) Uani d . 1 . . C
H6 -0.030(3) 0.731(3) 0.6726(17) 0.036(5) Uiso d . 1 . . H
H3 -0.617(3) 0.938(3) 0.625(2) 0.050(6) Uiso d . 1 . . H
H10 0.244(3) 0.345(3) 0.021(2) 0.054(7) Uiso d . 1 . . H
H5 -0.253(3) 0.974(3) 0.7670(19) 0.040(6) Uiso d . 1 . . H
H4 -0.552(3) 1.082(3) 0.745(2) 0.055(7) Uiso d . 1 . . H
H8 0.003(4) 0.670(4) 0.310(3) 0.081(10) Uiso d . 1 . . H
H1 -0.529(3) 0.644(3) 0.429(2) 0.052(7) Uiso d . 1 . . H
H11 0.508(4) 0.146(4) -0.071(3) 0.075(9) Uiso d . 1 . . H
H2 -0.612(4) 0.784(3) 0.509(2) 0.058(7) Uiso d . 1 . . H
H9 0.246(4) 0.505(3) 0.157(2) 0.059(7) Uiso d . 1 . . H
H4W 0.847(5) 0.591(5) 0.222(3) 0.103(14) Uiso d . 1 . . H
H7 0.169(4) 0.640(4) 0.337(3) 0.079(9) Uiso d . 1 . . H
H12 0.792(4) 0.078(3) -0.033(2) 0.063(7) Uiso d . 1 . . H
H3W 0.925(6) 0.683(5) 0.143(4) 0.116(14) Uiso d . 1 . . H
H2W 0.929(8) 0.068(7) 0.375(4) 0.21(3) Uiso d D 1 . . H
H1W 0.921(8) -0.076(3) 0.414(6) 0.22(3) Uiso d D 1 . . H

loop_
_atom_site_aniso_label
_atom_site_aniso_U_11
_atom_site_aniso_U_22
_atom_site_aniso_U_33
_atom_site_aniso_U_12
_atom_site_aniso_U_13
_atom_site_aniso_U_23
Ni1 0.02422(14) 0.02997(16) 0.02652(16) -0.00738(11) -0.00404(11) -0.00792(11)
S1 0.02472(19) 0.0527(3) 0.0339(2) -0.01097(18) -0.00741(16) -0.0086(2)
O4 0.0341(6) 0.0397(7) 0.0311(7) -0.0134(5) -0.0037(5) -0.0031(5)
O2 0.0326(7) 0.0910(12) 0.0450(8) -0.0300(7) 0.0003(6) -0.0107(8)
O5 0.0288(6) 0.0382(6) 0.0341(6) -0.0099(5) -0.0069(5) -0.0110(5)
O1 0.0429(8) 0.0610(9) 0.0526(9) -0.0010(7) -0.0216(7) -0.0052(7)
O2W 0.0521(9) 0.0680(11) 0.0402(9) -0.0275(8) -0.0102(7) -0.0035(8)
O3 0.0353(6) 0.0480(7) 0.0362(7) -0.0125(6) -0.0036(5) -0.0173(6)
O1W 0.0468(9) 0.0565(10) 0.0968(15) -0.0204(8) -0.0189(9) 0.0015(10)
N2 0.0288(6) 0.0312(6) 0.0245(7) -0.0101(5) -0.0045(5) -0.0062(5)
N3 0.0330(7) 0.0559(9) 0.0369(8) -0.0182(7) -0.0091(6) -0.0127(7)
N1 0.0318(7) 0.0395(8) 0.0440(9) -0.0097(7) -0.0144(7) -0.0087(7)
C11 0.0274(8) 0.0433(9) 0.0320(9) -0.0135(7) -0.0050(6) -0.0044(7)
C1 0.0304(7) 0.0314(7) 0.0272(8) -0.0126(6) -0.0073(6) -0.0001(6)
C5 0.0466(10) 0.0409(9) 0.0372(10) -0.0145(8) -0.0104(8) -0.0143(8)
C7 0.0272(7) 0.0371(8) 0.0295(8) -0.0104(6) -0.0055(6) -0.0051(7)
C12 0.0293(7) 0.0338(8) 0.0249(8) -0.0138(6) -0.0050(6) -0.0023(6)
C2 0.0273(7) 0.0287(7) 0.0261(8) -0.0080(6) -0.0057(6) -0.0019(6)
C10 0.0364(9) 0.0565(11) 0.0377(10) -0.0247(8) -0.0117(8) -0.0035(8)
C6 0.0346(9) 0.0391(9) 0.0326(9) -0.0122(7) -0.0082(7) -0.0093(7)
C3 0.0321(8) 0.0347(8) 0.0357(9) -0.0059(7) -0.0078(7) -0.0065(7)
C8 0.0389(9) 0.0433(10) 0.0390(10) -0.0115(8) -0.0065(8) -0.0137(8)
C13 0.0318(8) 0.0394(8) 0.0260(8) -0.0157(7) -0.0066(6) -0.0035(7)
C4 0.0413(10) 0.0356(9) 0.0380(10) -0.0041(8) -0.0077(8) -0.0122(8)
C9 0.0495(11) 0.0522(11) 0.0397(11) -0.0242(9) -0.0114(9) -0.0135(9)

loop_
_atom_type_symbol
_atom_type_description
_atom_type_scat_dispersion_real
_atom_type_scat_dispersion_imag
_atom_type_scat_source
C C 0.0033 0.0016 'International Tables Vol C Tables 4.2.6.8 and 6.1.1.4'
H H 0.0000 0.0000 'International Tables Vol C Tables 4.2.6.8 and 6.1.1.4'
N N 0.0061 0.0033 'International Tables Vol C Tables 4.2.6.8 and 6.1.1.4'
O O 0.0106 0.0060 'International Tables Vol C Tables 4.2.6.8 and 6.1.1.4'
S S 0.1246 0.1234 'International Tables Vol C Tables 4.2.6.8 and 6.1.1.4'
Ni Ni 0.3393 1.1124 'International Tables Vol C Tables 4.2.6.8 and 6.1.1.4'

loop_
_geom_angle_atom_site_label_1
_geom_angle_atom_site_label_2
_geom_angle_atom_site_label_3
_geom_angle_site_symmetry_1
_geom_angle_site_symmetry_3
_geom_angle
_geom_angle_publ_flag
O5 Ni1 O5 2_566 . 180.0 ?
O5 Ni1 N2 . 2_566 99.95(5) ?
O5 Ni1 N2 . . 80.05(5) y
N2 Ni1 N2 2_566 . 180.0 ?
O5 Ni1 O4 . . 89.14(6) y
N2 Ni1 O4 . . 89.17(5) y
O5 Ni1 O4 . 2_566 90.86(6) ?
N2 Ni1 O4 . 2_566 90.83(5) ?
O4 Ni1 O4 . 2_566 180.0 ?
O2 S1 O1 . . 114.08(10) y
O2 S1 N3 . . 111.60(10) ?
O1 S1 N3 . . 110.98(9) ?
O2 S1 C7 . . 110.19(9) ?
O1 S1 C7 . . 111.08(10) ?
N3 S1 C7 . . 97.77(8) ?
Ni1 O4 H8 . . 112(2) ?
Ni1 O4 H7 . . 113(2) ?
H8 O4 H7 . . 109(3) ?
C1 O5 Ni1 . . 114.74(11) y
H4W O2W H3W . . 116(4) ?
H2W O1W H1W . . 111(6) ?
C6 N2 C2 . . 119.43(14) y
C6 N2 Ni1 . . 126.23(12) ?
C2 N2 Ni1 . . 114.30(11) y
C13 N3 S1 . . 110.76(13) y
C1 N1 H1 . . 119.2(16) ?
C1 N1 H2 . . 118.4(19) ?
H1 N1 H2 . . 122(2) ?
C12 C11 C10 . . 118.56(16) ?
C12 C11 H9 . . 118.5(16) ?
C10 C11 H9 . . 122.9(17) ?
O5 C1 N1 . . 121.89(17) y
O5 C1 C2 . . 118.47(15) ?
N1 C1 C2 . . 119.63(15) ?
C4 C5 C6 . . 118.86(18) ?
C4 C5 H5 . . 123.0(13) ?
C6 C5 H5 . . 118.1(13) ?
C8 C7 C12 . . 123.33(17) ?
C8 C7 S1 . . 130.16(14) ?
C12 C7 S1 . . 106.47(13) ?
C11 C12 C7 . . 119.63(16) ?
C11 C12 C13 . . 129.29(15) ?
C7 C12 C13 . . 111.07(15) ?
N2 C2 C3 . . 121.70(16) ?
N2 C2 C1 . . 112.41(13) ?
C3 C2 C1 . . 125.89(16) ?
C9 C10 C11 . . 120.74(18) ?
C9 C10 H10 . . 119.6(15) ?
C11 C10 H10 . . 119.7(15) ?
N2 C6 C5 . . 121.79(17) y
N2 C6 H6 . . 116.3(13) ?
C5 C6 H6 . . 121.9(13) ?
C2 C3 C4 . . 118.93(17) ?
C2 C3 H3 . . 118.6(14) ?
C4 C3 H3 . . 122.5(14) ?
C7 C8 C9 . . 116.32(17) ?
C7 C8 H12 . . 119.4(17) ?
C9 C8 H12 . . 124.2(17) ?
O3 C13 N3 . . 123.93(17) ?
O3 C13 C12 . . 122.20(16) ?
N3 C13 C12 . . 113.86(15) ?
C5 C4 C3 . . 119.28(17) ?
C5 C4 H4 . . 119.7(15) ?
C3 C4 H4 . . 120.9(15) ?
C10 C9 C8 . . 121.42(19) ?
C10 C9 H11 . . 117.0(19) ?
C8 C9 H11 . . 121.5(19) ?

loop_
_geom_bond_atom_site_label_1
_geom_bond_atom_site_label_2
_geom_bond_site_symmetry_2
_geom_bond_distance
_geom_bond_publ_flag
Ni1 O5 . 2.0301(12) y
Ni1 N2 . 2.0343(13) y
Ni1 O4 . 2.1297(13) y
S1 O2 . 1.4349(16) y
S1 O1 . 1.4393(17) y
S1 N3 . 1.6087(16) ?
S1 C7 . 1.7556(18) ?
O4 H8 . 0.89(4) ?
O4 H7 . 0.87(3) ?
O5 C1 . 1.248(2) y
O2W H4W . 0.80(4) ?
O2W H3W . 0.83(4) ?
O3 C13 . 1.250(2) y
O1W H2W . 0.81(6) ?
O1W H1W . 0.80(2) ?
N2 C6 . 1.331(2) y
N2 C2 . 1.344(2) y
N3 C13 . 1.343(2) ?
N1 C1 . 1.313(2) y
N1 H1 . 0.87(3) ?
N1 H2 . 0.82(3) ?
C11 C12 . 1.372(2) ?
C11 C10 . 1.384(3) ?
C11 H9 . 0.94(3) ?
C1 C2 . 1.503(2) ?
C5 C4 . 1.376(3) ?
C5 C6 . 1.386(2) ?
C5 H5 . 0.95(2) ?
C7 C8 . 1.372(3) ?
C7 C12 . 1.381(2) ?
C12 C13 . 1.495(2) ?
C2 C3 . 1.376(2) ?
C10 C9 . 1.384(3) ?
C10 H10 . 0.94(2) ?
C6 H6 . 0.96(2) ?
C3 C4 . 1.382(3) ?
C3 H3 . 1.00(2) ?
C8 C9 . 1.387(3) ?
C8 H12 . 0.95(3) ?
C4 H4 . 0.96(2) ?
C9 H11 . 0.88(3) ?

loop_
_geom_hbond_atom_site_label_D
_geom_hbond_atom_site_label_H
_geom_hbond_atom_site_label_A
_geom_hbond_site_symmetry_A
_geom_hbond_distance_DH
_geom_hbond_distance_HA
_geom_hbond_distance_DA
_geom_hbond_angle_DHA
O4 H8 O2W 1_455 0.89(4) 1.87(4) 2.751(2) 171(3)
N1 H1 O3 1_455 0.87(3) 2.11(3) 2.951(2) 161(2)
N1 H2 O1W 2_566 0.82(3) 2.16(3) 2.971(3) 166(3)
O2W H3W O2 2_765 0.83(4) 2.11(4) 2.929(2) 168(4)
O1W H1W O4 1_645 0.80(2) 2.16(2) 2.956(2) 173(7)
O2W H4W N3 . 0.80(4) 2.22(4) 3.004(3) 164(4)
O4 H7 O3 . 0.87(3) 1.92(3) 2.7923(19) 175(3)
O1W H2W O1 . 0.81(6) 2.34(5) 2.940(3) 132(6)
